data_7021260
loop_
_publ_author_name
'Ghosh, Shishir'
'Hogarth, Graeme'
'Hollingsworth, Nathan'
'Holt, Katherine B.'
'Richards, Idris'
'Richmond, Michael G.'
'Sanchez, Ben E.'
'Unwin, David'

_publ_section_title
;
 Models of the iron-only hydrogenase: a comparison of chelate and bridge
 isomers of Fe2(CO)4{Ph2PN(R)PPh2}(\m-pdt) as proton-reduction catalysts.
;
_journal_issue 19
_journal_name_full 'Dalton transactions (Cambridge, England : 2003)'
_journal_page_first 6775
_journal_page_last 6792
_journal_paper_doi 10.1039/c3dt50147g
_journal_volume 42
_journal_year 2013
_chemical_formula_sum 'C36 H36 B Cl4 F4 Fe2 N O4 P2 S2'
_chemical_formula_weight 1013.03
_chemical_name_systematic
;
?
;
_space_group_IT_number 14
_symmetry_cell_setting monoclinic
_symmetry_space_group_name_Hall '-P 2yn'
_symmetry_space_group_name_H-M 'P 1 21/n 1'
_atom_sites_solution_hydrogens geom
_atom_sites_solution_primary direct
_atom_sites_solution_secondary difmap
_audit_creation_method SHELXL-97
_cell_angle_alpha 90.00
_cell_angle_beta 100.751(5)
_cell_angle_gamma 90.00
_cell_formula_units_Z 4
_cell_length_a 9.321(3)
_cell_length_b 31.564(9)
_cell_length_c 13.987(4)
_cell_measurement_temperature 150(2)
_cell_volume 4043(2)
_computing_cell_refinement 'Bruker SAINT'
_computing_data_collection 'Bruker SMART'
_computing_data_reduction 'Bruker SAINT'
_computing_structure_refinement 'SHELXL-97 (Sheldrick, 1997)'
_computing_structure_solution 'SHELXS-97 (Sheldrick, 1990)'
_diffrn_ambient_temperature 150(2)
_diffrn_measured_fraction_theta_full 0.993
_diffrn_measured_fraction_theta_max 0.937
_diffrn_measurement_device_type 'Bruker SMART 1K CCD diffractometer'
_diffrn_measurement_method '\w rotation with narrow frames'
_diffrn_radiation_monochromator graphite
_diffrn_radiation_source 'fine-focus sealed tube'
_diffrn_radiation_type MoK\a
_diffrn_radiation_wavelength 0.71073
_diffrn_reflns_av_R_equivalents 0.1001
_diffrn_reflns_av_sigmaI/netI 0.1699
_diffrn_reflns_limit_h_max 12
_diffrn_reflns_limit_h_min -12
_diffrn_reflns_limit_k_max 40
_diffrn_reflns_limit_k_min -41
_diffrn_reflns_limit_l_max 18
_diffrn_reflns_limit_l_min -18
_diffrn_reflns_number 34315
_diffrn_reflns_theta_full 26.00
_diffrn_reflns_theta_max 28.45
_diffrn_reflns_theta_min 2.43
_exptl_absorpt_coefficient_mu 1.224
_exptl_absorpt_correction_T_max 0.7918
_exptl_absorpt_correction_T_min 0.6402
_exptl_absorpt_correction_type multi-scan
_exptl_crystal_colour red
_exptl_crystal_density_diffrn 1.664
_exptl_crystal_density_method 'not measured'
_exptl_crystal_description block
_exptl_crystal_F_000 2056
_exptl_crystal_size_max 0.40
_exptl_crystal_size_mid 0.20
_exptl_crystal_size_min 0.20
_refine_diff_density_max 0.780
_refine_diff_density_min -0.457
_refine_diff_density_rms 0.089
_refine_ls_extinction_method none
_refine_ls_goodness_of_fit_ref 0.795
_refine_ls_hydrogen_treatment mixed
_refine_ls_matrix_type full
_refine_ls_number_parameters 509
_refine_ls_number_reflns 9563
_refine_ls_number_restraints 0
_refine_ls_restrained_S_all 0.795
_refine_ls_R_factor_all 0.1164
_refine_ls_R_factor_gt 0.0536
_refine_ls_shift/su_max 0.000
_refine_ls_shift/su_mean 0.000
_refine_ls_structure_factor_coef Fsqd
_refine_ls_weighting_details 'calc w=1/[\s^2^(Fo^2^)+(0.0418P)^2^+0.0000P] where P=(Fo^2^+2Fc^2^)/3'
_refine_ls_weighting_scheme calc
_refine_ls_wR_factor_gt 0.0939
_refine_ls_wR_factor_ref 0.1019
_reflns_number_gt 4650
_reflns_number_total 9563
_reflns_threshold_expression I>2\s(I)
_cod_data_source_file c3dt50147g.txt
_cod_data_source_block str0954
_cod_original_cell_volume 4042.9(19)
_cod_original_sg_symbol_H-M P2(1)/n
_cod_database_code 7021260

loop_
_symmetry_equiv_pos_as_xyz
'x, y, z'
'-x+1/2, y+1/2, -z+1/2'
'-x, -y, -z'
'x-1/2, -y-1/2, z-1/2'

loop_
_atom_site_label
_atom_site_type_symbol
_atom_site_fract_x
_atom_site_fract_y
_atom_site_fract_z
_atom_site_U_iso_or_equiv
_atom_site_adp_type
_atom_site_occupancy
_atom_site_symmetry_multiplicity
_atom_site_calc_flag
_atom_site_refinement_flags
Fe1 Fe 0.57945(6) 0.129788(17) 0.77916(4) 0.02380(15) Uani 1 1 d .
Fe2 Fe 0.50937(6) 0.052246(17) 0.79004(4) 0.02559(15) Uani 1 1 d .
H1 H 0.566(4) 0.0835(12) 0.717(3) 0.051(12) Uiso 1 1 d .
N1 N 0.6885(3) 0.16166(9) 0.6162(2) 0.0224(7) Uani 1 1 d .
P1 P 0.77700(11) 0.13938(3) 0.71907(7) 0.0234(2) Uani 1 1 d .
P2 P 0.51685(11) 0.15999(3) 0.63756(7) 0.0238(2) Uani 1 1 d .
S1 S 0.67680(11) 0.08699(3) 0.89985(7) 0.0257(2) Uani 1 1 d .
S2 S 0.36377(11) 0.10786(3) 0.80363(7) 0.0262(2) Uani 1 1 d .
C1 C 0.5747(4) 0.17628(13) 0.8426(3) 0.0262(9) Uani 1 1 d .
C2 C 0.4330(4) 0.01678(13) 0.8656(3) 0.0284(10) Uani 1 1 d .
C3 C 0.6481(5) 0.01557(13) 0.7692(3) 0.0295(10) Uani 1 1 d .
C4 C 0.3939(5) 0.03458(12) 0.6791(3) 0.0305(10) Uani 1 1 d .
O1 O 0.5607(3) 0.20614(9) 0.8882(2) 0.0390(8) Uani 1 1 d .
O2 O 0.3812(3) -0.00506(9) 0.9129(2) 0.0348(7) Uani 1 1 d .
O3 O 0.7291(3) -0.00877(9) 0.7550(2) 0.0384(8) Uani 1 1 d .
O4 O 0.3276(3) 0.02319(9) 0.6086(2) 0.0434(8) Uani 1 1 d .
C5 C 0.6110(4) 0.10306(12) 1.0095(3) 0.0290(10) Uani 1 1 d .
H5A H 0.6673 0.0874 1.0655 0.035 Uiso 1 1 calc R
H5B H 0.6324 0.1336 1.0208 0.035 Uiso 1 1 calc R
C6 C 0.4521(4) 0.09612(12) 1.0082(3) 0.0310(10) Uani 1 1 d .
H6A H 0.4328 0.0653 1.0030 0.037 Uiso 1 1 calc R
H6B H 0.4305 0.1056 1.0715 0.037 Uiso 1 1 calc R
C7 C 0.3480(4) 0.11776(12) 0.9293(3) 0.0325(10) Uani 1 1 d .
H7A H 0.3578 0.1487 0.9407 0.039 Uiso 1 1 calc R
H7B H 0.2478 0.1098 0.9365 0.039 Uiso 1 1 calc R
C8 C 0.7352(4) 0.19054(12) 0.5446(3) 0.0269(10) Uani 1 1 d .
H8A H 0.7878 0.2147 0.5804 0.032 Uiso 1 1 calc R
H8B H 0.6466 0.2021 0.5024 0.032 Uiso 1 1 calc R
C9 C 0.8297(5) 0.17199(13) 0.4814(3) 0.0328(10) Uani 1 1 d .
H9A H 0.8072 0.1444 0.4555 0.039 Uiso 1 1 calc R
C10 C 0.9409(5) 0.19144(14) 0.4599(3) 0.0403(12) Uani 1 1 d .
H10A H 0.9654 0.2190 0.4850 0.048 Uiso 1 1 calc R
H10B H 0.9983 0.1782 0.4191 0.048 Uiso 1 1 calc R
C11 C 0.9233(4) 0.17267(11) 0.7795(3) 0.0233(9) Uani 1 1 d .
C12 C 0.9335(4) 0.18084(12) 0.8772(3) 0.0283(10) Uani 1 1 d .
H12A H 0.8589 0.1711 0.9098 0.034 Uiso 1 1 calc R
C13 C 1.0500(5) 0.20290(13) 0.9283(3) 0.0334(11) Uani 1 1 d .
H13A H 1.0565 0.2081 0.9958 0.040 Uiso 1 1 calc R
C14 C 1.1557(4) 0.21718(12) 0.8817(3) 0.0291(10) Uani 1 1 d .
H14A H 1.2364 0.2325 0.9168 0.035 Uiso 1 1 calc R
C15 C 1.1469(4) 0.20965(12) 0.7845(3) 0.0315(10) Uani 1 1 d .
H15A H 1.2201 0.2203 0.7520 0.038 Uiso 1 1 calc R
C16 C 1.0318(4) 0.18665(12) 0.7337(3) 0.0286(10) Uani 1 1 d .
H16A H 1.0279 0.1805 0.6668 0.034 Uiso 1 1 calc R
C17 C 0.8710(4) 0.09343(11) 0.6884(3) 0.0239(9) Uani 1 1 d .
C18 C 0.9801(4) 0.07583(12) 0.7577(3) 0.0283(10) Uani 1 1 d .
H18A H 1.0125 0.0902 0.8175 0.034 Uiso 1 1 calc R
C19 C 1.0419(4) 0.03771(13) 0.7407(3) 0.0323(10) Uani 1 1 d .
H19A H 1.1143 0.0253 0.7896 0.039 Uiso 1 1 calc R
C20 C 0.9990(4) 0.01761(12) 0.6532(3) 0.0317(10) Uani 1 1 d .
H20A H 1.0449 -0.0081 0.6408 0.038 Uiso 1 1 calc R
C21 C 0.8916(4) 0.03401(13) 0.5840(3) 0.0323(10) Uani 1 1 d .
H21A H 0.8610 0.0195 0.5242 0.039 Uiso 1 1 calc R
C22 C 0.8270(4) 0.07223(12) 0.6015(3) 0.0298(10) Uani 1 1 d .
H22A H 0.7520 0.0838 0.5533 0.036 Uiso 1 1 calc R
C23 C 0.4536(4) 0.21421(12) 0.6294(3) 0.0232(9) Uani 1 1 d .
C24 C 0.3185(4) 0.22672(12) 0.5793(3) 0.0286(10) Uani 1 1 d .
H24A H 0.2584 0.2070 0.5388 0.034 Uiso 1 1 calc R
C25 C 0.2701(5) 0.26741(13) 0.5874(3) 0.0340(11) Uani 1 1 d .
H25A H 0.1762 0.2755 0.5534 0.041 Uiso 1 1 calc R
C26 C 0.3559(5) 0.29617(13) 0.6441(3) 0.0354(11) Uani 1 1 d .
H26A H 0.3205 0.3240 0.6512 0.042 Uiso 1 1 calc R
C27 C 0.4928(5) 0.28510(12) 0.6908(3) 0.0331(11) Uani 1 1 d .
H27A H 0.5544 0.3055 0.7279 0.040 Uiso 1 1 calc R
C28 C 0.5410(4) 0.24429(12) 0.6838(3) 0.0278(10) Uani 1 1 d .
H28A H 0.6358 0.2366 0.7169 0.033 Uiso 1 1 calc R
C29 C 0.4010(4) 0.13146(12) 0.5412(3) 0.0241(9) Uani 1 1 d .
C30 C 0.2588(4) 0.12399(12) 0.5496(3) 0.0294(10) Uani 1 1 d .
H30A H 0.2235 0.1345 0.6045 0.035 Uiso 1 1 calc R
C31 C 0.1681(5) 0.10177(12) 0.4800(3) 0.0335(11) Uani 1 1 d .
H31A H 0.0691 0.0975 0.4855 0.040 Uiso 1 1 calc R
C32 C 0.2192(5) 0.08557(13) 0.4018(3) 0.0385(11) Uani 1 1 d .
H32A H 0.1564 0.0700 0.3530 0.046 Uiso 1 1 calc R
C33 C 0.3616(5) 0.09219(13) 0.3950(3) 0.0363(11) Uani 1 1 d .
H33A H 0.3982 0.0806 0.3416 0.044 Uiso 1 1 calc R
C34 C 0.4520(4) 0.11505(11) 0.4636(3) 0.0281(10) Uani 1 1 d .
H34A H 0.5507 0.1196 0.4576 0.034 Uiso 1 1 calc R
C40 C 0.0247(5) 0.05934(13) 0.0826(3) 0.0438(12) Uani 1 1 d .
H40A H -0.0757 0.0573 0.0443 0.053 Uiso 1 1 calc R
H40B H 0.0264 0.0449 0.1456 0.053 Uiso 1 1 calc R
C50 C 0.9431(8) 0.3204(2) 0.7432(4) 0.093(2) Uani 1 1 d .
H50A H 1.0508 0.3188 0.7615 0.111 Uiso 1 1 calc R
H50B H 0.9151 0.3506 0.7453 0.111 Uiso 1 1 calc R
Cl1 Cl 0.14573(13) 0.03381(4) 0.01966(9) 0.0478(3) Uani 1 1 d .
Cl2 Cl 0.0698(2) 0.11161(4) 0.10335(12) 0.0898(6) Uani 1 1 d .
Cl3 Cl 0.89189(15) 0.30245(4) 0.62597(9) 0.0560(4) Uani 1 1 d .
Cl4 Cl 0.86910(14) 0.29339(4) 0.82755(9) 0.0536(3) Uani 1 1 d .
B1 B 0.7189(6) 0.08011(17) 0.2750(4) 0.0377(13) Uani 1 1 d .
F1 F 0.5840(3) 0.06170(9) 0.2494(2) 0.0668(9) Uani 1 1 d .
F2 F 0.7669(3) 0.07629(8) 0.37246(18) 0.0650(8) Uani 1 1 d .
F3 F 0.8136(3) 0.05972(8) 0.22627(17) 0.0512(7) Uani 1 1 d .
F4 F 0.7078(3) 0.12173(8) 0.24931(19) 0.0652(8) Uani 1 1 d .

loop_
_atom_site_aniso_label
_atom_site_aniso_U_11
_atom_site_aniso_U_22
_atom_site_aniso_U_33
_atom_site_aniso_U_23
_atom_site_aniso_U_13
_atom_site_aniso_U_12
Fe1 0.0280(3) 0.0170(3) 0.0259(3) -0.0005(3) 0.0039(3) -0.0001(3)
Fe2 0.0298(3) 0.0171(3) 0.0293(3) -0.0007(3) 0.0039(3) -0.0002(3)
N1 0.0261(19) 0.0158(17) 0.0251(19) 0.0003(14) 0.0042(15) -0.0005(14)
P1 0.0270(6) 0.0178(6) 0.0244(6) -0.0008(4) 0.0022(5) 0.0007(4)
P2 0.0277(6) 0.0179(6) 0.0251(6) 0.0000(4) 0.0033(5) 0.0012(5)
S1 0.0302(6) 0.0191(5) 0.0267(6) 0.0002(4) 0.0025(5) 0.0003(4)
S2 0.0286(6) 0.0201(5) 0.0302(6) 0.0005(5) 0.0059(5) 0.0006(5)
C1 0.027(2) 0.025(2) 0.025(2) 0.0105(19) 0.0021(19) 0.0001(19)
C2 0.029(3) 0.023(2) 0.030(2) -0.0027(19) -0.004(2) 0.0036(19)
C3 0.032(3) 0.026(3) 0.027(2) -0.002(2) -0.003(2) -0.007(2)
C4 0.038(3) 0.016(2) 0.040(3) 0.004(2) 0.014(2) 0.0024(19)
O1 0.054(2) 0.0244(17) 0.0376(18) -0.0076(14) 0.0067(15) 0.0047(14)
O2 0.047(2) 0.0204(17) 0.0381(18) 0.0022(13) 0.0111(15) -0.0075(14)
O3 0.0403(19) 0.0266(18) 0.050(2) -0.0055(14) 0.0127(16) 0.0046(15)
O4 0.050(2) 0.039(2) 0.037(2) -0.0056(15) -0.0028(16) -0.0053(16)
C5 0.039(3) 0.022(2) 0.025(2) -0.0032(18) 0.004(2) -0.0035(19)
C6 0.040(3) 0.025(2) 0.029(2) 0.0004(18) 0.009(2) 0.0011(19)
C7 0.037(3) 0.024(2) 0.038(3) 0.0009(19) 0.013(2) 0.0012(19)
C8 0.026(2) 0.022(2) 0.030(2) 0.0021(18) 0.0014(19) -0.0026(18)
C9 0.043(3) 0.026(2) 0.030(3) 0.0048(19) 0.011(2) 0.007(2)
C10 0.040(3) 0.037(3) 0.047(3) 0.008(2) 0.014(2) 0.006(2)
C11 0.026(2) 0.016(2) 0.028(2) -0.0013(17) 0.0045(19) 0.0043(17)
C12 0.030(3) 0.024(2) 0.030(3) -0.0008(19) 0.002(2) -0.0054(19)
C13 0.042(3) 0.033(3) 0.026(2) -0.0068(19) 0.005(2) -0.007(2)
C14 0.027(3) 0.023(2) 0.034(3) -0.0029(19) -0.003(2) -0.0059(19)
C15 0.029(3) 0.033(3) 0.032(3) 0.003(2) 0.006(2) -0.007(2)
C16 0.033(3) 0.027(2) 0.027(2) -0.0030(19) 0.008(2) -0.0013(19)
C17 0.023(2) 0.020(2) 0.028(2) 0.0003(18) 0.0037(19) -0.0045(17)
C18 0.033(3) 0.019(2) 0.031(2) -0.0033(18) 0.000(2) -0.0030(19)
C19 0.027(2) 0.027(2) 0.040(3) 0.003(2) 0.000(2) 0.0042(19)
C20 0.030(3) 0.019(2) 0.048(3) 0.001(2) 0.013(2) 0.0032(19)
C21 0.040(3) 0.026(2) 0.031(3) -0.0070(19) 0.008(2) 0.002(2)
C22 0.031(3) 0.027(2) 0.030(2) 0.0005(19) 0.003(2) -0.0016(19)
C23 0.027(2) 0.025(2) 0.019(2) 0.0006(17) 0.0068(18) 0.0008(18)
C24 0.037(3) 0.026(2) 0.022(2) 0.0024(18) 0.006(2) -0.001(2)
C25 0.037(3) 0.032(3) 0.034(3) 0.012(2) 0.009(2) 0.009(2)
C26 0.048(3) 0.027(3) 0.033(3) 0.007(2) 0.012(2) 0.012(2)
C27 0.048(3) 0.020(2) 0.035(3) 0.0006(19) 0.016(2) -0.006(2)
C28 0.037(3) 0.025(2) 0.021(2) 0.0045(18) 0.0048(19) 0.000(2)
C29 0.028(2) 0.018(2) 0.025(2) 0.0017(17) 0.0008(18) 0.0020(18)
C30 0.031(3) 0.029(2) 0.029(2) -0.0004(19) 0.006(2) 0.003(2)
C31 0.029(3) 0.026(2) 0.044(3) 0.003(2) 0.004(2) -0.001(2)
C32 0.042(3) 0.032(3) 0.037(3) -0.006(2) -0.004(2) -0.007(2)
C33 0.042(3) 0.034(3) 0.032(3) -0.007(2) 0.008(2) 0.000(2)
C34 0.030(2) 0.018(2) 0.037(3) 0.0001(19) 0.008(2) -0.0005(18)
C40 0.039(3) 0.037(3) 0.057(3) 0.002(2) 0.015(2) 0.007(2)
C50 0.138(6) 0.091(5) 0.048(4) -0.018(3) 0.017(4) -0.067(4)
Cl1 0.0480(8) 0.0434(7) 0.0552(8) -0.0063(6) 0.0180(6) -0.0056(6)
Cl2 0.1294(14) 0.0358(8) 0.1222(14) -0.0125(8) 0.0701(12) -0.0068(8)
Cl3 0.0784(10) 0.0400(8) 0.0489(8) -0.0013(6) 0.0101(7) -0.0066(7)
Cl4 0.0690(9) 0.0417(8) 0.0466(8) 0.0009(6) 0.0017(7) -0.0064(6)
B1 0.049(4) 0.034(3) 0.031(3) -0.003(2) 0.011(3) 0.002(3)
F1 0.061(2) 0.074(2) 0.072(2) -0.0267(16) 0.0299(17) -0.0171(16)
F2 0.113(2) 0.0512(18) 0.0276(15) -0.0005(13) 0.0038(15) 0.0042(17)
F3 0.0495(17) 0.0540(18) 0.0498(17) -0.0068(13) 0.0088(14) 0.0183(13)
F4 0.100(2) 0.0273(16) 0.069(2) 0.0110(13) 0.0168(17) 0.0104(15)

loop_
_atom_type_symbol
_atom_type_description
_atom_type_scat_dispersion_real
_atom_type_scat_dispersion_imag
_atom_type_scat_source
C C 0.0033 0.0016 'International Tables Vol C Tables 4.2.6.8 and 6.1.1.4'
H H 0.0000 0.0000 'International Tables Vol C Tables 4.2.6.8 and 6.1.1.4'
B B 0.0013 0.0007 'International Tables Vol C Tables 4.2.6.8 and 6.1.1.4'
N N 0.0061 0.0033 'International Tables Vol C Tables 4.2.6.8 and 6.1.1.4'
O O 0.0106 0.0060 'International Tables Vol C Tables 4.2.6.8 and 6.1.1.4'
F F 0.0171 0.0103 'International Tables Vol C Tables 4.2.6.8 and 6.1.1.4'
P P 0.1023 0.0942 'International Tables Vol C Tables 4.2.6.8 and 6.1.1.4'
S S 0.1246 0.1234 'International Tables Vol C Tables 4.2.6.8 and 6.1.1.4'
Cl Cl 0.1484 0.1585 'International Tables Vol C Tables 4.2.6.8 and 6.1.1.4'
Fe Fe 0.3463 0.8444 'International Tables Vol C Tables 4.2.6.8 and 6.1.1.4'

loop_
_geom_angle_atom_site_label_1
_geom_angle_atom_site_label_2
_geom_angle_atom_site_label_3
_geom_angle
C1 Fe1 P2 93.88(13)
C1 Fe1 P1 100.68(13)
P2 Fe1 P1 72.02(4)
C1 Fe1 S2 94.32(13)
P2 Fe1 S2 100.40(4)
P1 Fe1 S2 163.53(5)
C1 Fe1 S1 99.96(13)
P2 Fe1 S1 163.83(5)
P1 Fe1 S1 97.05(4)
S2 Fe1 S1 86.92(4)
C1 Fe1 Fe2 139.28(13)
P2 Fe1 Fe2 116.56(4)
P1 Fe1 Fe2 113.62(4)
S2 Fe1 Fe2 55.88(3)
S1 Fe1 Fe2 56.10(3)
C2 Fe2 C3 94.06(18)
C2 Fe2 C4 94.37(18)
C3 Fe2 C4 89.61(17)
C2 Fe2 S2 97.26(13)
C3 Fe2 S2 168.32(13)
C4 Fe2 S2 92.37(13)
C2 Fe2 S1 101.77(13)
C3 Fe2 S1 89.79(12)
C4 Fe2 S1 163.85(13)
S2 Fe2 S1 85.12(4)
C2 Fe2 Fe1 141.00(13)
C3 Fe2 Fe1 114.13(13)
C4 Fe2 Fe1 111.37(12)
S2 Fe2 Fe1 54.55(3)
S1 Fe2 Fe1 54.64(3)
C8 N1 P1 133.0(2)
C8 N1 P2 123.3(2)
P1 N1 P2 99.60(16)
N1 P1 C17 108.63(16)
N1 P1 C11 111.48(17)
C17 P1 C11 102.92(17)
N1 P1 Fe1 94.21(11)
C17 P1 Fe1 117.80(13)
C11 P1 Fe1 121.28(13)
N1 P1 P2 40.33(11)
C17 P1 P2 124.37(13)
C11 P1 P2 129.11(13)
Fe1 P1 P2 53.89(4)
N1 P2 C29 109.87(17)
N1 P2 C23 105.61(16)
C29 P2 C23 106.45(17)
N1 P2 Fe1 94.17(11)
C29 P2 Fe1 118.87(13)
C23 P2 Fe1 120.07(12)
N1 P2 P1 40.07(10)
C29 P2 P1 126.20(13)
C23 P2 P1 122.61(13)
Fe1 P2 P1 54.10(4)
C5 S1 Fe1 108.42(13)
C5 S1 Fe2 114.09(13)
Fe1 S1 Fe2 69.25(4)
C7 S2 Fe1 109.61(14)
C7 S2 Fe2 112.03(13)
Fe1 S2 Fe2 69.57(4)
O1 C1 Fe1 173.9(4)
O2 C2 Fe2 178.1(4)
O3 C3 Fe2 176.5(4)
O4 C4 Fe2 176.9(4)
C6 C5 S1 115.9(3)
C7 C6 C5 116.7(3)
C6 C7 S2 118.5(3)
N1 C8 C9 116.3(3)
C10 C9 C8 123.1(4)
C16 C11 C12 119.0(4)
C16 C11 P1 122.0(3)
C12 C11 P1 118.7(3)
C13 C12 C11 120.8(4)
C14 C13 C12 119.6(4)
C13 C14 C15 120.4(4)
C14 C15 C16 120.1(4)
C11 C16 C15 120.1(4)
C22 C17 C18 118.7(4)
C22 C17 P1 121.7(3)
C18 C17 P1 119.1(3)
C19 C18 C17 120.5(4)
C20 C19 C18 119.8(4)
C21 C20 C19 120.9(4)
C20 C21 C22 119.4(4)
C17 C22 C21 120.5(4)
C24 C23 C28 118.1(4)
C24 C23 P2 124.0(3)
C28 C23 P2 117.6(3)
C25 C24 C23 120.6(4)
C26 C25 C24 120.3(4)
C25 C26 C27 120.2(4)
C26 C27 C28 119.6(4)
C27 C28 C23 121.1(4)
C34 C29 C30 119.2(4)
C34 C29 P2 122.3(3)
C30 C29 P2 118.4(3)
C31 C30 C29 120.6(4)
C30 C31 C32 120.1(4)
C33 C32 C31 119.0(4)
C34 C33 C32 121.0(4)
C33 C34 C29 120.0(4)
Cl2 C40 Cl1 111.6(2)
Cl4 C50 Cl3 114.9(3)
F2 B1 F4 110.2(4)
F2 B1 F1 109.8(4)
F4 B1 F1 108.6(4)
F2 B1 F3 109.6(4)
F4 B1 F3 110.2(4)
F1 B1 F3 108.4(4)

loop_
_geom_bond_atom_site_label_1
_geom_bond_atom_site_label_2
_geom_bond_distance
Fe1 C1 1.720(4)
Fe1 P2 2.1773(12)
Fe1 P1 2.1831(13)
Fe1 S2 2.2124(13)
Fe1 S1 2.2195(12)
Fe1 Fe2 2.5451(10)
Fe2 C2 1.777(5)
Fe2 C3 1.799(5)
Fe2 C4 1.805(5)
Fe2 S2 2.2485(12)
Fe2 S1 2.2590(12)
N1 C8 1.479(4)
N1 P1 1.674(3)
N1 P2 1.683(3)
P1 C17 1.788(4)
P1 C11 1.802(4)
P1 P2 2.5635(15)
P2 C29 1.803(4)
P2 C23 1.807(4)
S1 C5 1.827(4)
S2 C7 1.818(4)
C1 O1 1.159(4)
C2 O2 1.125(4)
C3 O3 1.121(4)
C4 O4 1.120(4)
C5 C6 1.494(5)
C6 C7 1.492(5)
C8 C9 1.479(5)
C9 C10 1.288(5)
C11 C16 1.367(5)
C11 C12 1.377(5)
C12 C13 1.373(5)
C13 C14 1.356(5)
C14 C15 1.366(5)
C15 C16 1.378(5)
C17 C22 1.381(5)
C17 C18 1.384(5)
C18 C19 1.374(5)
C19 C20 1.370(5)
C20 C21 1.358(5)
C21 C22 1.390(5)
C23 C24 1.380(5)
C23 C28 1.383(5)
C24 C25 1.373(5)
C25 C26 1.362(6)
C26 C27 1.366(6)
C27 C28 1.374(5)
C29 C34 1.365(5)
C29 C30 1.372(5)
C30 C31 1.359(5)
C31 C32 1.371(5)
C32 C33 1.365(6)
C33 C34 1.360(5)
C40 Cl2 1.714(4)
C40 Cl1 1.751(4)
C50 Cl4 1.702(5)
C50 Cl3 1.716(5)
B1 F2 1.358(5)
B1 F4 1.361(6)
B1 F1 1.371(6)
B1 F3 1.372(5)

loop_
_geom_torsion_atom_site_label_1
_geom_torsion_atom_site_label_2
_geom_torsion_atom_site_label_3
_geom_torsion_atom_site_label_4
_geom_torsion
C1 Fe1 Fe2 C2 -1.1(3)
P2 Fe1 Fe2 C2 -135.3(2)
P1 Fe1 Fe2 C2 143.8(2)
S2 Fe1 Fe2 C2 -50.8(2)
S1 Fe1 Fe2 C2 61.4(2)
C1 Fe1 Fe2 C3 -133.7(2)
P2 Fe1 Fe2 C3 92.12(14)
P1 Fe1 Fe2 C3 11.22(14)
S2 Fe1 Fe2 C3 176.68(14)
S1 Fe1 Fe2 C3 -71.16(14)
C1 Fe1 Fe2 C4 126.7(2)
P2 Fe1 Fe2 C4 -7.51(15)
P1 Fe1 Fe2 C4 -88.41(14)
S2 Fe1 Fe2 C4 77.05(14)
S1 Fe1 Fe2 C4 -170.80(14)
C1 Fe1 Fe2 S2 49.6(2)
P2 Fe1 Fe2 S2 -84.56(5)
P1 Fe1 Fe2 S2 -165.46(5)
S1 Fe1 Fe2 S2 112.15(5)
C1 Fe1 Fe2 S1 -62.5(2)
P2 Fe1 Fe2 S1 163.29(5)
P1 Fe1 Fe2 S1 82.38(5)
S2 Fe1 Fe2 S1 -112.15(5)
C8 N1 P1 C17 -81.7(3)
P2 N1 P1 C17 121.55(17)
C8 N1 P1 C11 31.0(4)
P2 N1 P1 C11 -125.72(17)
C8 N1 P1 Fe1 157.0(3)
P2 N1 P1 Fe1 0.33(13)
C8 N1 P1 P2 156.7(4)
C1 Fe1 P1 N1 -90.90(16)
P2 Fe1 P1 N1 -0.26(10)
S2 Fe1 P1 N1 64.4(2)
S1 Fe1 P1 N1 167.52(11)
Fe2 Fe1 P1 N1 111.52(11)
C1 Fe1 P1 C17 155.45(19)
P2 Fe1 P1 C17 -113.91(15)
S2 Fe1 P1 C17 -49.3(2)
S1 Fe1 P1 C17 53.88(15)
Fe2 Fe1 P1 C17 -2.12(15)
C1 Fe1 P1 C11 27.42(19)
P2 Fe1 P1 C11 118.06(15)
S2 Fe1 P1 C11 -177.30(19)
S1 Fe1 P1 C11 -74.16(15)
Fe2 Fe1 P1 C11 -130.15(14)
C1 Fe1 P1 P2 -90.64(13)
S2 Fe1 P1 P2 64.64(16)
S1 Fe1 P1 P2 167.78(5)
Fe2 Fe1 P1 P2 111.79(4)
C8 N1 P2 C29 77.2(3)
P1 N1 P2 C29 -123.08(17)
C8 N1 P2 C23 -37.3(3)
P1 N1 P2 C23 122.49(17)
C8 N1 P2 Fe1 -160.1(3)
P1 N1 P2 Fe1 -0.33(13)
C8 N1 P2 P1 -159.7(4)
C1 Fe1 P2 N1 100.24(17)
P1 Fe1 P2 N1 0.26(10)
S2 Fe1 P2 N1 -164.64(11)
S1 Fe1 P2 N1 -48.7(2)
Fe2 Fe1 P2 N1 -107.72(11)
C1 Fe1 P2 C29 -144.3(2)
P1 Fe1 P2 C29 115.69(15)
S2 Fe1 P2 C29 -49.21(16)
S1 Fe1 P2 C29 66.7(2)
Fe2 Fe1 P2 C29 7.71(16)
C1 Fe1 P2 C23 -10.5(2)
P1 Fe1 P2 C23 -110.46(15)
S2 Fe1 P2 C23 84.63(15)
S1 Fe1 P2 C23 -159.4(2)
Fe2 Fe1 P2 C23 141.56(15)
C1 Fe1 P2 P1 99.98(13)
S2 Fe1 P2 P1 -164.90(5)
S1 Fe1 P2 P1 -48.96(17)
Fe2 Fe1 P2 P1 -107.98(4)
C17 P1 P2 N1 -78.0(2)
C11 P1 P2 N1 76.8(2)
Fe1 P1 P2 N1 -179.59(16)
N1 P1 P2 C29 77.5(2)
C17 P1 P2 C29 -0.5(2)
C11 P1 P2 C29 154.4(2)
Fe1 P1 P2 C29 -102.04(17)
N1 P1 P2 C23 -74.7(2)
C17 P1 P2 C23 -152.7(2)
C11 P1 P2 C23 2.1(2)
Fe1 P1 P2 C23 105.74(15)
N1 P1 P2 Fe1 179.59(16)
C17 P1 P2 Fe1 101.56(16)
C11 P1 P2 Fe1 -103.60(18)
C1 Fe1 S1 C5 34.51(19)
P2 Fe1 S1 C5 -177.00(19)
P1 Fe1 S1 C5 136.71(14)
S2 Fe1 S1 C5 -59.34(14)
Fe2 Fe1 S1 C5 -109.50(14)
C1 Fe1 S1 Fe2 144.01(13)
P2 Fe1 S1 Fe2 -67.50(17)
P1 Fe1 S1 Fe2 -113.79(4)
S2 Fe1 S1 Fe2 50.16(4)
C2 Fe2 S1 C5 -44.06(19)
C3 Fe2 S1 C5 -138.16(19)
C4 Fe2 S1 C5 134.0(5)
S2 Fe2 S1 C5 52.36(15)
Fe1 Fe2 S1 C5 101.58(15)
C2 Fe2 S1 Fe1 -145.64(13)
C3 Fe2 S1 Fe1 120.26(13)
C4 Fe2 S1 Fe1 32.4(5)
S2 Fe2 S1 Fe1 -49.22(4)
C1 Fe1 S2 C7 -43.13(18)
P2 Fe1 S2 C7 -137.88(14)
P1 Fe1 S2 C7 161.21(19)
S1 Fe1 S2 C7 56.64(14)
Fe2 Fe1 S2 C7 106.98(14)
C1 Fe1 S2 Fe2 -150.11(13)
P2 Fe1 S2 Fe2 115.14(4)
P1 Fe1 S2 Fe2 54.23(16)
S1 Fe1 S2 Fe2 -50.34(4)
C2 Fe2 S2 C7 46.94(19)
C3 Fe2 S2 C7 -118.8(6)
C4 Fe2 S2 C7 141.65(19)
S1 Fe2 S2 C7 -54.34(15)
Fe1 Fe2 S2 C7 -103.63(15)
C2 Fe2 S2 Fe1 150.57(13)
C3 Fe2 S2 Fe1 -15.1(6)
C4 Fe2 S2 Fe1 -114.72(13)
S1 Fe2 S2 Fe1 49.30(4)
P2 Fe1 C1 O1 111(3)
P1 Fe1 C1 O1 -176(3)
S2 Fe1 C1 O1 10(3)
S1 Fe1 C1 O1 -77(3)
Fe2 Fe1 C1 O1 -29(3)
C3 Fe2 C2 O2 -159(12)
C4 Fe2 C2 O2 -69(12)
S2 Fe2 C2 O2 24(12)
S1 Fe2 C2 O2 111(12)
Fe1 Fe2 C2 O2 64(12)
C2 Fe2 C3 O3 50(6)
C4 Fe2 C3 O3 -44(6)
S2 Fe2 C3 O3 -144(6)
S1 Fe2 C3 O3 152(6)
Fe1 Fe2 C3 O3 -157(6)
C2 Fe2 C4 O4 -122(7)
C3 Fe2 C4 O4 -28(7)
S2 Fe2 C4 O4 140(7)
S1 Fe2 C4 O4 60(7)
Fe1 Fe2 C4 O4 88(7)
Fe1 S1 C5 C6 67.9(3)
Fe2 S1 C5 C6 -7.1(3)
S1 C5 C6 C7 -58.9(4)
C5 C6 C7 S2 56.3(4)
Fe1 S2 C7 C6 -62.1(3)
Fe2 S2 C7 C6 13.1(4)
P1 N1 C8 C9 71.5(5)
P2 N1 C8 C9 -136.3(3)
N1 C8 C9 C10 -138.4(4)
N1 P1 C11 C16 -55.8(4)
C17 P1 C11 C16 60.4(4)
Fe1 P1 C11 C16 -165.2(3)
P2 P1 C11 C16 -98.5(3)
N1 P1 C11 C12 130.5(3)
C17 P1 C11 C12 -113.2(3)
Fe1 P1 C11 C12 21.2(4)
P2 P1 C11 C12 87.9(3)
C16 C11 C12 C13 0.4(6)
P1 C11 C12 C13 174.3(3)
C11 C12 C13 C14 0.6(6)
C12 C13 C14 C15 -0.1(6)
C13 C14 C15 C16 -1.4(6)
C12 C11 C16 C15 -2.0(6)
P1 C11 C16 C15 -175.6(3)
C14 C15 C16 C11 2.5(6)
N1 P1 C17 C22 -23.6(4)
C11 P1 C17 C22 -141.9(3)
Fe1 P1 C17 C22 81.8(3)
P2 P1 C17 C22 18.3(4)
N1 P1 C17 C18 163.9(3)
C11 P1 C17 C18 45.6(3)
Fe1 P1 C17 C18 -90.7(3)
P2 P1 C17 C18 -154.2(3)
C22 C17 C18 C19 -0.9(6)
P1 C17 C18 C19 171.9(3)
C17 C18 C19 C20 2.3(6)
C18 C19 C20 C21 -2.6(6)
C19 C20 C21 C22 1.5(6)
C18 C17 C22 C21 -0.2(6)
P1 C17 C22 C21 -172.8(3)
C20 C21 C22 C17 -0.1(6)
N1 P2 C23 C24 134.4(3)
C29 P2 C23 C24 17.6(4)
Fe1 P2 C23 C24 -121.2(3)
P1 P2 C23 C24 174.5(3)
N1 P2 C23 C28 -51.6(3)
C29 P2 C23 C28 -168.3(3)
Fe1 P2 C23 C28 52.9(3)
P1 P2 C23 C28 -11.4(4)
C28 C23 C24 C25 -3.2(6)
P2 C23 C24 C25 170.9(3)
C23 C24 C25 C26 1.0(6)
C24 C25 C26 C27 2.1(6)
C25 C26 C27 C28 -2.9(6)
C26 C27 C28 C23 0.6(6)
C24 C23 C28 C27 2.3(6)
P2 C23 C28 C27 -172.1(3)
N1 P2 C29 C34 -1.0(4)
C23 P2 C29 C34 112.9(3)
Fe1 P2 C29 C34 -107.7(3)
P1 P2 C29 C34 -42.9(4)
N1 P2 C29 C30 175.2(3)
C23 P2 C29 C30 -70.9(3)
Fe1 P2 C29 C30 68.5(3)
P1 P2 C29 C30 133.2(3)
C34 C29 C30 C31 -2.2(6)
P2 C29 C30 C31 -178.5(3)
C29 C30 C31 C32 1.8(6)
C30 C31 C32 C33 -0.2(6)
C31 C32 C33 C34 -1.0(6)
C32 C33 C34 C29 0.6(6)
C30 C29 C34 C33 1.0(6)
P2 C29 C34 C33 177.1(3)
